data_4338546
loop_
_publ_author_name
'Cui, Yanjie'
'Assoud, Abdeljalil'
'Kleinke, Holger'

_publ_section_title
;
 Synthesis and Structural and Physical Properties of New Semiconducting
 Quaternary Tellurides: Ba~4~Ag~3.95~Ge~2~Te~9~ and Ba~4~Cu~3.71~Ge~2~Te~9~
;
_journal_coden_ASTM INOCAJ
_journal_issue 12
_journal_name_full 'Inorganic chemistry'
_journal_page_first 5313
_journal_page_last 5319
_journal_paper_doi 10.1021/ic9002884
_journal_volume 48
_journal_year 2009
_chemical_formula_sum 'Ag3.95 Ba4 Ge2 Te9'
_chemical_formula_weight 2268.49
_space_group_IT_number 55
_symmetry_cell_setting orthorhombic
_symmetry_space_group_name_Hall '-P 2 2ab'
_symmetry_space_group_name_H-M 'P b a m'
_atom_sites_solution_hydrogens none
_atom_sites_solution_primary direct
_atom_sites_solution_secondary difmap
_audit_creation_method SHELXL-97
_cell_angle_alpha 90.00
_cell_angle_beta 90.00
_cell_angle_gamma 90.00
_cell_formula_units_Z 2
_cell_length_a 8.6835(3)
_cell_length_b 13.6421(4)
_cell_length_c 10.2612(3)
_cell_measurement_reflns_used 16779
_cell_measurement_temperature 296(2)
_cell_measurement_theta_max 30.06
_cell_measurement_theta_min 2.99
_cell_volume 1215.55(7)
_computing_cell_refinement APEX2
_computing_data_collection APEX2
_computing_data_reduction APEX
_computing_molecular_graphics Diamond
_computing_structure_refinement 'SHELXL-97 (Sheldrick, 1997)'
_computing_structure_solution 'SHELXS-97 (Sheldrick, 1990)'
_diffrn_ambient_temperature 296(2)
_diffrn_measured_fraction_theta_full 0.997
_diffrn_measured_fraction_theta_max 0.997
_diffrn_measurement_device_type CCD
_diffrn_measurement_method 'omega scan'
_diffrn_radiation_monochromator graphite
_diffrn_radiation_source 'fine-focus sealed tube'
_diffrn_radiation_type MoK\a
_diffrn_radiation_wavelength 0.71073
_diffrn_reflns_av_R_equivalents 0.0331
_diffrn_reflns_av_sigmaI/netI 0.0170
_diffrn_reflns_limit_h_max 12
_diffrn_reflns_limit_h_min -12
_diffrn_reflns_limit_k_max 19
_diffrn_reflns_limit_k_min -19
_diffrn_reflns_limit_l_max 14
_diffrn_reflns_limit_l_min -14
_diffrn_reflns_number 16779
_diffrn_reflns_theta_full 30.06
_diffrn_reflns_theta_max 30.06
_diffrn_reflns_theta_min 2.99
_diffrn_standards_decay_% 0
_diffrn_standards_interval_count 0
_diffrn_standards_interval_time 0
_diffrn_standards_number 0
_exptl_absorpt_coefficient_mu 22.472
_exptl_absorpt_correction_T_max 0.4172
_exptl_absorpt_correction_T_min 0.2368
_exptl_absorpt_correction_type empirical
_exptl_absorpt_process_details 'SADABS; SAINT'
_exptl_crystal_colour black
_exptl_crystal_density_diffrn 6.198
_exptl_crystal_density_method 'not measured'
_exptl_crystal_description needle-shaped
_exptl_crystal_F_000 1883
_exptl_crystal_size_max 0.16
_exptl_crystal_size_mid 0.06
_exptl_crystal_size_min 0.04
_refine_diff_density_max 1.473
_refine_diff_density_min -1.160
_refine_diff_density_rms 0.185
_refine_ls_extinction_coef 0.00627(9)
_refine_ls_extinction_expression Fc^*^=kFc[1+0.001xFc^2^\l^3^/sin(2\q)]^-1/4^
_refine_ls_extinction_method SHELXL
_refine_ls_goodness_of_fit_ref 1.207
_refine_ls_hydrogen_treatment none
_refine_ls_matrix_type full
_refine_ls_number_parameters 54
_refine_ls_number_reflns 1869
_refine_ls_number_restraints 0
_refine_ls_restrained_S_all 1.207
_refine_ls_R_factor_all 0.0160
_refine_ls_R_factor_gt 0.0154
_refine_ls_shift/su_max 0.001
_refine_ls_shift/su_mean 0.000
_refine_ls_structure_factor_coef Fsqd
_refine_ls_weighting_details 'calc w=1/[\s^2^(Fo^2^)+(0.0069P)^2^+3.0972P] where P=(Fo^2^+2Fc^2^)/3'
_refine_ls_weighting_scheme calc
_refine_ls_wR_factor_gt 0.0327
_refine_ls_wR_factor_ref 0.0329
_reflns_number_gt 1839
_reflns_number_total 1869
_reflns_threshold_expression >2sigma(I)
_cod_data_source_file ic9002884_si_001.cif
_cod_data_source_block Ba4Ag3.95Ge2Te9
_cod_depositor_comments
;
The following automatic conversions were performed:

'_symmetry_cell_setting' value 'Orthorhombic' changed to
'orthorhombic' according to
/usr/data/users/saulius/automatic-downloads/retrospective/ACS/lib/dictionaries/cif_core.dic
dictionary named 'cif_core.dic' version 2.4.2 from 2011-04-26.

Automatic conversion script
Id: cif_fix_values 2281 2013-09-26 08:29:07Z andrius 
;
_cod_original_sg_symbol_H-M Pbam
_cod_original_formula_sum 'Ba4 Ag3.95 Ge2 Te9'
_cod_database_code 4338546

loop_
_symmetry_equiv_pos_as_xyz
'x, y, z'
'-x, -y, z'
'-x+1/2, y+1/2, -z'
'x+1/2, -y+1/2, -z'
'-x, -y, -z'
'x, y, -z'
'x-1/2, -y-1/2, z'
'-x-1/2, y-1/2, z'

loop_
_atom_site_label
_atom_site_type_symbol
_atom_site_fract_x
_atom_site_fract_y
_atom_site_fract_z
_atom_site_U_iso_or_equiv
_atom_site_adp_type
_atom_site_occupancy
_atom_site_symmetry_multiplicity
_atom_site_calc_flag
_atom_site_refinement_flags
Ba Ba 0.37968(2) 0.323913(14) 0.239928(19) 0.01521(6) Uani 1 1 d .
Te1 Te 0.25031(2) 0.062998(15) 0.29184(2) 0.01381(6) Uani 1 1 d .
Te2 Te 0.09896(3) 0.28005(2) 0.5000 0.01462(7) Uani 1 2 d S
Te3 Te 0.08035(3) 0.31419(2) 0.0000 0.01401(7) Uani 1 2 d S
Te4 Te 0.0000 0.0000 0.0000 0.01510(9) Uani 1 4 d S
Ag1 Ag 0.26150(5) 0.12478(3) 0.0000 0.02755(15) Uani 0.973(2) 2 d SP
Ag2 Ag 0.0000 0.5000 0.14071(4) 0.02680(10) Uani 1 2 d S
Ge Ge 0.41797(5) 0.07233(3) 0.5000 0.01200(9) Uani 1 2 d S

loop_
_atom_site_aniso_label
_atom_site_aniso_U_11
_atom_site_aniso_U_22
_atom_site_aniso_U_33
_atom_site_aniso_U_23
_atom_site_aniso_U_13
_atom_site_aniso_U_12
Ba 0.01404(9) 0.01595(10) 0.01565(10) -0.00018(6) 0.00013(6) -0.00004(6)
Te1 0.01267(10) 0.01450(10) 0.01425(11) -0.00116(7) -0.00145(7) 0.00158(7)
Te2 0.01345(13) 0.01382(13) 0.01660(14) 0.000 0.000 0.00302(10)
Te3 0.01229(13) 0.01456(13) 0.01518(14) 0.000 0.000 0.00016(10)
Te4 0.01576(19) 0.01567(19) 0.01388(18) 0.000 0.000 -0.00205(14)
Ag1 0.0188(2) 0.0306(2) 0.0332(3) 0.000 0.000 -0.00428(15)
Ag2 0.0249(2) 0.0365(2) 0.01906(19) 0.000 0.000 -0.01100(16)
Ge 0.0124(2) 0.0117(2) 0.0119(2) 0.000 0.000 -0.00078(15)

loop_
_atom_type_symbol
_atom_type_description
_atom_type_scat_dispersion_real
_atom_type_scat_dispersion_imag
_atom_type_scat_source
Ge Ge 0.1547 1.8001 'International Tables Vol C Tables 4.2.6.8 and 6.1.1.4'
Ag Ag -0.8971 1.1015 'International Tables Vol C Tables 4.2.6.8 and 6.1.1.4'
Te Te -0.5308 1.6751 'International Tables Vol C Tables 4.2.6.8 and 6.1.1.4'
Ba Ba -0.3244 2.2819 'International Tables Vol C Tables 4.2.6.8 and 6.1.1.4'

loop_
_geom_angle_atom_site_label_1
_geom_angle_atom_site_label_2
_geom_angle_atom_site_label_3
_geom_angle
_geom_angle_site_symmetry_1
_geom_angle_site_symmetry_3
Te1 Ba Te3 139.353(8) 8_665 7_665
Te1 Ba Te2 115.416(8) 8_665 7_665
Te3 Ba Te2 92.617(7) 7_665 7_665
Te1 Ba Te3 84.543(7) 8_665 .
Te3 Ba Te3 81.960(5) 7_665 .
Te2 Ba Te3 152.309(9) 7_665 .
Te1 Ba Te4 64.806(5) 8_665 3
Te3 Ba Te4 74.780(6) 7_665 3
Te2 Ba Te4 128.466(7) 7_665 3
Te3 Ba Te4 76.407(6) . 3
Te1 Ba Te1 82.326(7) 8_665 7_665
Te3 Ba Te1 83.781(7) 7_665 7_665
Te2 Ba Te1 65.421(7) 7_665 7_665
Te3 Ba Te1 139.848(8) . 7_665
Te4 Ba Te1 63.653(5) 3 7_665
Te1 Ba Te2 80.001(7) 8_665 .
Te3 Ba Te2 138.055(8) 7_665 .
Te2 Ba Te2 75.263(5) 7_665 .
Te3 Ba Te2 90.676(7) . .
Te4 Ba Te2 143.262(7) 3 .
Te1 Ba Te2 123.760(7) 7_665 .
Te1 Ba Te1 139.806(7) 8_665 .
Te3 Ba Te1 75.147(7) 7_665 .
Te2 Ba Te1 71.241(7) 7_665 .
Te3 Ba Te1 81.139(7) . .
Te4 Ba Te1 144.508(7) 3 .
Te1 Ba Te1 130.428(7) 7_665 .
Te2 Ba Te1 62.912(6) . .
Te1 Ba Ag1 132.683(9) 8_665 .
Te3 Ba Ag1 46.083(8) 7_665 .
Te2 Ba Ag1 110.089(9) 7_665 .
Te3 Ba Ag1 48.212(8) . .
Te4 Ba Ag1 96.448(7) 3 .
Te1 Ba Ag1 129.861(9) 7_665 .
Te2 Ba Ag1 100.088(8) . .
Te1 Ba Ag1 48.501(6) . .
Te1 Ba Ba 133.360(7) 8_665 7_665
Te3 Ba Ba 48.121(5) 7_665 7_665
Te2 Ba Ba 49.403(5) 7_665 7_665
Te3 Ba Ba 129.972(6) . 7_665
Te4 Ba Ba 91.026(4) 3 7_665
Te1 Ba Ba 51.041(4) 7_665 7_665
Te2 Ba Ba 122.320(6) . 7_665
Te1 Ba Ba 82.676(7) . 7_665
Ag1 Ba Ba 86.782(8) . 7_665
Te1 Ba Ba 95.755(6) 8_665 7_565
Te3 Ba Ba 102.781(7) 7_665 7_565
Te2 Ba Ba 108.433(7) 7_665 7_565
Te3 Ba Ba 47.654(5) . 7_565
Te4 Ba Ba 123.030(4) 3 7_565
Te1 Ba Ba 171.483(5) 7_665 7_565
Te2 Ba Ba 47.759(5) . 7_565
Te1 Ba Ba 48.094(5) . 7_565
Ag1 Ba Ba 56.972(7) . 7_565
Ba Ba Ba 130.172(8) 7_665 7_565
Ge Te1 Ag2 92.099(13) . 7_665
Ge Te1 Ag1 139.747(14) . .
Ag2 Te1 Ag1 61.718(11) 7_665 .
Ge Te1 Ba 110.711(12) . 8_655
Ag2 Te1 Ba 83.060(6) 7_665 8_655
Ag1 Te1 Ba 96.674(10) . 8_655
Ge Te1 Ba 127.047(12) . 7_565
Ag2 Te1 Ba 137.720(10) 7_665 7_565
Ag1 Te1 Ba 76.706(9) . 7_565
Ba Te1 Ba 95.077(7) 8_655 7_565
Ge Te1 Ba 84.407(11) . .
Ag2 Te1 Ba 88.901(6) 7_665 .
Ag1 Te1 Ba 66.368(9) . .
Ba Te1 Ba 163.032(9) 8_655 .
Ba Te1 Ba 80.867(5) 7_565 .
Ge Te2 Ba 89.142(10) 7_565 7_565
Ge Te2 Ba 89.142(10) 7_565 4_456
Ba Te2 Ba 96.680(10) 7_565 4_456
Ge Te2 Ba 106.297(10) 7_565 6_556
Ba Te2 Ba 164.528(9) 7_565 6_556
Ba Te2 Ba 82.839(5) 4_456 6_556
Ge Te2 Ba 106.297(10) 7_565 .
Ba Te2 Ba 82.839(5) 7_565 .
Ba Te2 Ba 164.528(9) 4_456 .
Ba Te2 Ba 93.510(9) 6_556 .
Ag1 Te3 Ag2 62.215(10) 7_565 .
Ag1 Te3 Ag2 62.215(10) 7_565 5_565
Ag2 Te3 Ag2 57.548(14) . 5_565
Ag1 Te3 Ag1 138.070(14) 7_565 .
Ag2 Te3 Ag1 147.438(9) . .
Ag2 Te3 Ag1 147.438(9) 5_565 .
Ag1 Te3 Ba 71.540(9) 7_565 4_455
Ag2 Te3 Ba 131.833(10) . 4_455
Ag2 Te3 Ba 90.028(8) 5_565 4_455
Ag1 Te3 Ba 78.596(9) . 4_455
Ag1 Te3 Ba 71.540(9) 7_565 7_565
Ag2 Te3 Ba 90.028(8) . 7_565
Ag2 Te3 Ba 131.834(10) 5_565 7_565
Ag1 Te3 Ba 78.596(9) . 7_565
Ba Te3 Ba 87.622(9) 4_455 7_565
Ag1 Te3 Ba 133.166(7) 7_565 6
Ag2 Te3 Ba 117.921(10) . 6
Ag2 Te3 Ba 78.853(7) 5_565 6
Ag1 Te3 Ba 69.780(8) . 6
Ba Te3 Ba 84.225(6) 4_455 6
Ba Te3 Ba 148.305(9) 7_565 6
Ag1 Te3 Ba 133.166(6) 7_565 .
Ag2 Te3 Ba 78.853(7) . .
Ag2 Te3 Ba 117.921(10) 5_565 .
Ag1 Te3 Ba 69.780(8) . .
Ba Te3 Ba 148.305(9) 4_455 .
Ba Te3 Ba 84.225(6) 7_565 .
Ba Te3 Ba 86.818(9) 6 .
Ag1 Te4 Ag1 180.0 5 .
Ag1 Te4 Ba 80.314(8) 5 3_545
Ag1 Te4 Ba 99.686(7) . 3_545
Ag1 Te4 Ba 99.686(8) 5 7_565
Ag1 Te4 Ba 80.314(7) . 7_565
Ba Te4 Ba 180.000(7) 3_545 7_565
Ag1 Te4 Ba 99.686(7) 5 4_455
Ag1 Te4 Ba 80.314(7) . 4_455
Ba Te4 Ba 93.553(7) 3_545 4_455
Ba Te4 Ba 86.447(7) 7_565 4_455
Ag1 Te4 Ba 80.314(7) 5 8_655
Ag1 Te4 Ba 99.686(7) . 8_655
Ba Te4 Ba 86.447(7) 3_545 8_655
Ba Te4 Ba 93.553(7) 7_565 8_655
Ba Te4 Ba 180.000(6) 4_455 8_655
Te4 Ag1 Te3 159.883(19) . 7_665
Te4 Ag1 Te3 95.525(13) . .
Te3 Ag1 Te3 104.593(14) 7_665 .
Te4 Ag1 Ag2 102.059(13) . 7_665
Te3 Ag1 Ag2 60.637(10) 7_665 7_665
Te3 Ag1 Ag2 146.221(11) . 7_665
Te4 Ag1 Ag2 102.059(13) . 3_545
Te3 Ag1 Ag2 60.637(9) 7_665 3_545
Te3 Ag1 Ag2 146.221(11) . 3_545
Ag2 Ag1 Ag2 56.613(15) 7_665 3_545
Te4 Ag1 Te1 79.200(9) . .
Te3 Ag1 Te1 96.192(9) 7_665 .
Te3 Ag1 Te1 102.419(9) . .
Ag2 Ag1 Te1 54.099(8) 7_665 .
Ag2 Ag1 Te1 109.032(14) 3_545 .
Te4 Ag1 Te1 79.199(9) . 6
Te3 Ag1 Te1 96.193(9) 7_665 6
Te3 Ag1 Te1 102.419(9) . 6
Ag2 Ag1 Te1 109.031(14) 7_665 6
Ag2 Ag1 Te1 54.100(9) 3_545 6
Te1 Ag1 Te1 148.366(18) . 6
Te4 Ag1 Ba 130.067(9) . .
Te3 Ag1 Ba 62.378(8) 7_665 .
Te3 Ag1 Ba 62.008(9) . .
Ag2 Ag1 Ba 84.775(8) 7_665 .
Ag2 Ag1 Ba 121.481(13) 3_545 .
Te1 Ag1 Ba 65.130(6) . .
Te1 Ag1 Ba 145.468(13) 6 .
Te4 Ag1 Ba 130.066(9) . 6
Te3 Ag1 Ba 62.378(8) 7_665 6
Te3 Ag1 Ba 62.008(9) . 6
Ag2 Ag1 Ba 121.481(13) 7_665 6
Ag2 Ag1 Ba 84.775(8) 3_545 6
Te1 Ag1 Ba 145.467(13) . 6
Te1 Ag1 Ba 65.131(6) 6 6
Ba Ag1 Ba 80.581(11) . 6
Te1 Ag2 Te1 112.758(16) 8_665 7_565
Te1 Ag2 Ag2 123.621(8) 8_665 5_565
Te1 Ag2 Ag2 123.621(8) 7_565 5_565
Te1 Ag2 Te3 110.229(7) 8_665 .
Te1 Ag2 Te3 100.794(7) 7_565 .
Ag2 Ag2 Te3 61.226(7) 5_565 .
Te1 Ag2 Te3 100.794(7) 8_665 5_565
Te1 Ag2 Te3 110.228(7) 7_565 5_565
Ag2 Ag2 Te3 61.226(7) 5_565 5_565
Te3 Ag2 Te3 122.452(14) . 5_565
Te1 Ag2 Ag1 163.869(10) 8_665 7_565
Te1 Ag2 Ag1 64.182(6) 7_565 7_565
Ag2 Ag2 Ag1 61.694(8) 5_565 7_565
Te3 Ag2 Ag1 57.148(10) . 7_565
Te3 Ag2 Ag1 94.931(12) 5_565 7_565
Te1 Ag2 Ag1 64.182(6) 8_665 3
Te1 Ag2 Ag1 163.869(10) 7_565 3
Ag2 Ag2 Ag1 61.694(8) 5_565 3
Te3 Ag2 Ag1 94.931(12) . 3
Te3 Ag2 Ag1 57.149(10) 5_565 3
Ag1 Ag2 Ag1 123.387(15) 7_565 3
Ge Ge Te2 106.20(3) 5_656 7_665
Ge Ge Te1 106.818(16) 5_656 .
Te2 Ge Te1 112.637(13) 7_665 .
Ge Ge Te1 106.818(16) 5_656 6_556
Te2 Ge Te1 112.637(12) 7_665 6_556
Te1 Ge Te1 111.243(19) . 6_556

loop_
_geom_bond_atom_site_label_1
_geom_bond_atom_site_label_2
_geom_bond_distance
_geom_bond_site_symmetry_2
Ba Te1 3.4923(3) 8_665
Ba Te3 3.5563(3) 7_665
Ba Te2 3.5720(3) 7_665
Ba Te3 3.5826(3) .
Ba Te4 3.5949(2) 3
Ba Te1 3.6086(3) 7_665
Ba Te2 3.6636(3) .
Ba Te1 3.7703(3) .
Ba Ag1 3.8072(4) .
Ba Ba 4.7872(2) 7_665
Ba Ba 4.7873(2) 7_565
Te1 Ge 2.5880(3) .
Te1 Ag2 2.8008(3) 7_665
Te1 Ag1 3.1125(3) .
Te1 Ba 3.4923(3) 8_655
Te1 Ba 3.6086(3) 7_565
Te2 Ge 2.5545(5) 7_565
Te2 Ba 3.5720(3) 7_565
Te2 Ba 3.5720(3) 4_456
Te2 Ba 3.6635(3) 6_556
Te3 Ag1 2.8913(5) 7_565
Te3 Ag2 2.9995(3) .
Te3 Ag2 2.9995(3) 5_565
Te3 Ag1 3.0251(5) .
Te3 Ba 3.5563(3) 4_455
Te3 Ba 3.5563(3) 7_565
Te3 Ba 3.5826(3) 6
Te4 Ag1 2.8379(4) 5
Te4 Ag1 2.8379(4) .
Te4 Ba 3.5949(2) 3_545
Te4 Ba 3.5949(2) 7_565
Te4 Ba 3.5949(2) 4_455
Te4 Ba 3.5949(2) 8_655
Ag1 Te3 2.8913(5) 7_665
Ag1 Ag2 3.0449(4) 7_665
Ag1 Ag2 3.0449(4) 3_545
Ag1 Te1 3.1125(3) 6
Ag1 Ba 3.8072(4) 6
Ag2 Te1 2.8008(3) 8_665
Ag2 Te1 2.8008(3) 7_565
Ag2 Ag2 2.8877(8) 5_565
Ag2 Te3 2.9995(3) 5_565
Ag2 Ag1 3.0449(4) 7_565
Ag2 Ag1 3.0448(4) 3
Ge Ge 2.4341(9) 5_656
Ge Te2 2.5545(5) 7_665
Ge Te1 2.5881(3) 6_556
